data_2232598
loop_
_publ_author_name
'Rodrigues, Vinola Z.'
'Kuckov\'a, Lenka'
'Gowda, B. Thimme'
'Ko\<z\'i\<sek, Jozef'

_publ_section_title
;
 3-Chloro-<i>N</i>-(3-methylphenyl)benzamide
;
_journal_coeditor_code BT5712
_journal_issue 12
_journal_name_full 'Acta Crystallographica Section E'
_journal_page_first o3277
_journal_paper_doi 10.1107/S1600536811047271
_journal_volume 67
_journal_year 2011
_chemical_formula_iupac 'C14 H12 Cl N O'
_chemical_formula_moiety 'C14 H12 Cl N O'
_chemical_formula_sum 'C14 H12 Cl N O'
_chemical_formula_weight 245.70
_chemical_name_systematic
;
3-Chloro-<i>N</i>-(3-methylphenyl)benzamide
;
_space_group_IT_number 60
_symmetry_cell_setting orthorhombic
_symmetry_space_group_name_Hall '-P 2n 2ab'
_symmetry_space_group_name_H-M 'P b c n'
_atom_sites_solution_hydrogens geom
_atom_sites_solution_primary direct
_atom_sites_solution_secondary difmap
_audit_creation_method SHELXL-97
_cell_angle_alpha 90.00
_cell_angle_beta 90.00
_cell_angle_gamma 90.00
_cell_formula_units_Z 8
_cell_length_a 9.4032(3)
_cell_length_b 10.0963(2)
_cell_length_c 25.9904(7)
_cell_measurement_reflns_used 6149
_cell_measurement_temperature 298(2)
_cell_measurement_theta_max 29.4679
_cell_measurement_theta_min 2.1597
_cell_volume 2467.46(11)
_computing_cell_refinement 'CrysAlis CCD (Oxford Diffraction, 2009)'
_computing_data_collection 'CrysAlis CCD (Oxford Diffraction, 2009)'
_computing_data_reduction 'CrysAlis RED (Oxford Diffraction, 2009)'
_computing_molecular_graphics 'DIAMOND (Brandenburg, 2002)'
_computing_publication_material 'enCIFer (Allen <i>et al.</i>, 2004)'
_computing_structure_refinement 'SHELXL97 (Sheldrick, 2008)'
_computing_structure_solution 'SHELXS97 (Sheldrick, 2008)'
_diffrn_ambient_temperature 298(2)
_diffrn_detector_area_resol_mean 10.4340
_diffrn_measured_fraction_theta_full 1.000
_diffrn_measured_fraction_theta_max 0.952
_diffrn_measurement_device_type 'Oxford Diffraction Xcalibur Ruby Gemini'
_diffrn_measurement_method '\w scans'
_diffrn_radiation_monochromator graphite
_diffrn_radiation_source 'fine-focus sealed tube'
_diffrn_radiation_type MoK\a
_diffrn_radiation_wavelength 0.71073
_diffrn_reflns_av_R_equivalents 0.0723
_diffrn_reflns_av_sigmaI/netI 0.0432
_diffrn_reflns_limit_h_max 13
_diffrn_reflns_limit_h_min -13
_diffrn_reflns_limit_k_max 14
_diffrn_reflns_limit_k_min -14
_diffrn_reflns_limit_l_max 36
_diffrn_reflns_limit_l_min -36
_diffrn_reflns_number 39014
_diffrn_reflns_theta_full 25.00
_diffrn_reflns_theta_max 29.53
_diffrn_reflns_theta_min 2.67
_diffrn_standards_decay_% 0
_diffrn_standards_interval_time 0
_diffrn_standards_number 0
_exptl_absorpt_coefficient_mu 0.291
_exptl_absorpt_correction_T_max 0.988
_exptl_absorpt_correction_T_min 0.921
_exptl_absorpt_correction_type analytical
_exptl_absorpt_process_details
;
[CrysAlis RED (Oxford Diffraction, 2009), based on expressions derived
by Clark & Reid (1995)]
;
_exptl_crystal_colour colourless
_exptl_crystal_density_diffrn 1.323
_exptl_crystal_density_method 'not measured'
_exptl_crystal_description plate
_exptl_crystal_F_000 1024
_exptl_crystal_size_max 0.3754
_exptl_crystal_size_mid 0.2354
_exptl_crystal_size_min 0.0420
_refine_diff_density_max 0.195
_refine_diff_density_min -0.244
_refine_ls_extinction_method none
_refine_ls_goodness_of_fit_ref 1.021
_refine_ls_hydrogen_treatment constr
_refine_ls_matrix_type full
_refine_ls_number_parameters 154
_refine_ls_number_reflns 3440
_refine_ls_number_restraints 0
_refine_ls_restrained_S_all 1.021
_refine_ls_R_factor_all 0.1418
_refine_ls_R_factor_gt 0.0627
_refine_ls_shift/su_max 0.000
_refine_ls_shift/su_mean 0.000
_refine_ls_structure_factor_coef Fsqd
_refine_ls_weighting_details 'calc w=1/[\s^2^(Fo^2^)+(0.0806P)^2^+0.6744P] where P=(Fo^2^+2Fc^2^)/3'
_refine_ls_weighting_scheme calc
_refine_ls_wR_factor_gt 0.1551
_refine_ls_wR_factor_ref 0.1907
_reflns_number_gt 1666
_reflns_number_total 3440
_reflns_threshold_expression I>2sigma(I)
_cod_data_source_file bt5712.cif
_cod_data_source_block I
_cod_database_code 2232598
_cod_database_fobs_code 2232598

loop_
_symmetry_equiv_pos_as_xyz
'x, y, z'
'-x+1/2, -y+1/2, z+1/2'
'x+1/2, -y+1/2, -z'
'-x, y, -z+1/2'
'-x, -y, -z'
'x-1/2, y-1/2, -z-1/2'
'-x-1/2, y-1/2, z'
'x, -y, z-1/2'

loop_
_atom_site_type_symbol
_atom_site_label
_atom_site_fract_x
_atom_site_fract_y
_atom_site_fract_z
_atom_site_U_iso_or_equiv
_atom_site_adp_type
_atom_site_calc_flag
_atom_site_refinement_flags
_atom_site_occupancy
_atom_site_symmetry_multiplicity
C C1 0.2146(3) 0.4686(2) 0.23782(10) 0.0575(6) Uani d . 1 1
C C2 0.1595(3) 0.5148(2) 0.18676(10) 0.0559(6) Uani d . 1 1
C C3 0.1825(3) 0.4345(3) 0.14430(10) 0.0615(7) Uani d . 1 1
H H3A 0.2272 0.3530 0.1483 0.074 Uiso calc R 1 1
C C4 0.1393(3) 0.4751(3) 0.09637(10) 0.0657(7) Uani d . 1 1
C C5 0.0675(3) 0.5920(3) 0.08959(11) 0.0743(8) Uani d . 1 1
H H5A 0.0374 0.6179 0.0570 0.089 Uiso calc R 1 1
C C6 0.0407(3) 0.6699(3) 0.13170(13) 0.0764(8) Uani d . 1 1
H H6A -0.0099 0.7484 0.1277 0.092 Uiso calc R 1 1
C C7 0.0881(3) 0.6333(2) 0.18017(11) 0.0657(7) Uani d . 1 1
H H7A 0.0718 0.6884 0.2082 0.079 Uiso calc R 1 1
C C8 0.3209(3) 0.5467(2) 0.31904(10) 0.0546(6) Uani d . 1 1
C C9 0.2617(3) 0.4605(2) 0.35419(10) 0.0588(6) Uani d . 1 1
H H9A 0.1822 0.4109 0.3451 0.071 Uiso calc R 1 1
C C10 0.3201(3) 0.4473(2) 0.40297(10) 0.0601(7) Uani d . 1 1
C C11 0.4389(3) 0.5208(3) 0.41499(11) 0.0719(8) Uani d . 1 1
H H11A 0.4797 0.5128 0.4474 0.086 Uiso calc R 1 1
C C12 0.4979(3) 0.6061(3) 0.37956(13) 0.0770(8) Uani d . 1 1
H H12A 0.5782 0.6550 0.3883 0.092 Uiso calc R 1 1
C C13 0.4390(3) 0.6196(3) 0.33154(11) 0.0665(7) Uani d . 1 1
H H13A 0.4788 0.6775 0.3077 0.080 Uiso calc R 1 1
C C14 0.2552(4) 0.3530(3) 0.44195(12) 0.0796(9) Uani d . 1 1
H H14C 0.3088 0.3565 0.4734 0.095 Uiso calc R 1 1
H H14B 0.2572 0.2644 0.4285 0.095 Uiso calc R 1 1
H H14A 0.1586 0.3784 0.4486 0.095 Uiso calc R 1 1
N N1 0.2606(2) 0.56520(19) 0.26937(8) 0.0600(6) Uani d . 1 1
H H1N 0.2529 0.6453 0.2585 0.072 Uiso calc R 1 1
O O1 0.2191(2) 0.35053(16) 0.24849(7) 0.0776(6) Uani d . 1 1
Cl Cl1 0.17750(10) 0.37730(9) 0.04296(3) 0.0932(4) Uani d . 1 1

loop_
_atom_site_aniso_label
_atom_site_aniso_U_11
_atom_site_aniso_U_22
_atom_site_aniso_U_33
_atom_site_aniso_U_12
_atom_site_aniso_U_13
_atom_site_aniso_U_23
C1 0.0787(16) 0.0375(13) 0.0563(15) 0.0021(11) 0.0064(13) 0.0007(10)
C2 0.0672(15) 0.0420(12) 0.0585(15) -0.0051(12) 0.0003(12) 0.0033(11)
C3 0.0768(17) 0.0486(14) 0.0591(16) 0.0002(12) -0.0029(13) 0.0033(12)
C4 0.0783(17) 0.0599(16) 0.0590(17) -0.0098(14) -0.0038(13) 0.0027(12)
C5 0.087(2) 0.0708(18) 0.0650(18) -0.0045(16) -0.0159(15) 0.0150(15)
C6 0.0796(19) 0.0596(16) 0.090(2) 0.0089(14) -0.0155(17) 0.0102(16)
C7 0.0780(18) 0.0488(14) 0.0702(18) -0.0001(13) -0.0028(14) 0.0026(12)
C8 0.0717(16) 0.0376(12) 0.0546(15) 0.0096(11) 0.0009(12) 0.0013(10)
C9 0.0708(16) 0.0442(13) 0.0615(16) 0.0051(12) 0.0008(13) 0.0018(11)
C10 0.0785(18) 0.0481(14) 0.0538(15) 0.0142(13) 0.0031(13) -0.0001(11)
C11 0.0861(19) 0.0670(17) 0.0626(17) 0.0130(16) -0.0118(15) -0.0082(14)
C12 0.085(2) 0.0655(18) 0.081(2) -0.0042(15) -0.0085(16) -0.0060(16)
C13 0.0766(18) 0.0520(15) 0.0708(18) -0.0030(13) 0.0031(15) -0.0007(13)
C14 0.100(2) 0.0742(19) 0.0640(18) 0.0066(16) 0.0039(17) 0.0155(15)
N1 0.0853(15) 0.0348(10) 0.0599(13) 0.0008(10) -0.0027(11) 0.0053(9)
O1 0.1386(18) 0.0328(9) 0.0615(12) 0.0018(10) -0.0036(11) 0.0041(8)
Cl1 0.1290(8) 0.0918(7) 0.0588(5) -0.0005(5) -0.0013(4) -0.0071(4)

loop_
_atom_type_symbol
_atom_type_description
_atom_type_scat_dispersion_real
_atom_type_scat_dispersion_imag
_atom_type_scat_source
C C 0.0033 0.0016 'International Tables Vol C Tables 4.2.6.8 and 6.1.1.4'
H H 0.0000 0.0000 'International Tables Vol C Tables 4.2.6.8 and 6.1.1.4'
N N 0.0061 0.0033 'International Tables Vol C Tables 4.2.6.8 and 6.1.1.4'
O O 0.0106 0.0060 'International Tables Vol C Tables 4.2.6.8 and 6.1.1.4'
Cl Cl 0.1484 0.1585 'International Tables Vol C Tables 4.2.6.8 and 6.1.1.4'

loop_
_geom_angle_atom_site_label_1
_geom_angle_atom_site_label_2
_geom_angle_atom_site_label_3
_geom_angle
O1 C1 N1 123.8(2)
O1 C1 C2 121.0(2)
N1 C1 C2 115.2(2)
C7 C2 C3 118.9(2)
C7 C2 C1 123.1(2)
C3 C2 C1 118.0(2)
C4 C3 C2 120.2(2)
C4 C3 H3A 119.9
C2 C3 H3A 119.9
C5 C4 C3 121.3(3)
C5 C4 Cl1 119.2(2)
C3 C4 Cl1 119.6(2)
C4 C5 C6 118.8(3)
C4 C5 H5A 120.6
C6 C5 H5A 120.6
C5 C6 C7 120.9(3)
C5 C6 H6A 119.6
C7 C6 H6A 119.6
C2 C7 C6 119.9(3)
C2 C7 H7A 120.0
C6 C7 H7A 120.0
C13 C8 C9 120.6(2)
C13 C8 N1 117.9(2)
C9 C8 N1 121.5(2)
C8 C9 C10 120.4(3)
C8 C9 H9A 119.8
C10 C9 H9A 119.8
C11 C10 C9 118.4(3)
C11 C10 C14 120.8(3)
C9 C10 C14 120.7(3)
C10 C11 C12 120.8(3)
C10 C11 H11A 119.6
C12 C11 H11A 119.6
C13 C12 C11 120.5(3)
C13 C12 H12A 119.8
C11 C12 H12A 119.8
C8 C13 C12 119.3(3)
C8 C13 H13A 120.4
C12 C13 H13A 120.4
C10 C14 H14C 109.5
C10 C14 H14B 109.5
H14C C14 H14B 109.5
C10 C14 H14A 109.5
H14C C14 H14A 109.5
H14B C14 H14A 109.5
C1 N1 C8 125.9(2)
C1 N1 H1N 117.1
C8 N1 H1N 117.1

loop_
_geom_bond_atom_site_label_1
_geom_bond_atom_site_label_2
_geom_bond_distance
C1 O1 1.225(3)
C1 N1 1.345(3)
C1 C2 1.499(4)
C2 C7 1.383(3)
C2 C3 1.386(4)
C3 C4 1.373(4)
C3 H3A 0.9300
C4 C5 1.371(4)
C4 Cl1 1.741(3)
C5 C6 1.371(4)
C5 H5A 0.9300
C6 C7 1.386(4)
C6 H6A 0.9300
C7 H7A 0.9300
C8 C13 1.371(4)
C8 C9 1.379(3)
C8 N1 1.422(3)
C9 C10 1.388(4)
C9 H9A 0.9300
C10 C11 1.377(4)
C10 C14 1.518(4)
C11 C12 1.377(4)
C11 H11A 0.9300
C12 C13 1.372(4)
C12 H12A 0.9300
C13 H13A 0.9300
C14 H14C 0.9600
C14 H14B 0.9600
C14 H14A 0.9600
N1 H1N 0.8600

loop_
_geom_hbond_atom_site_label_D
_geom_hbond_atom_site_label_H
_geom_hbond_atom_site_label_A
_geom_hbond_site_symmetry_A
_geom_hbond_distance_DH
_geom_hbond_distance_HA
_geom_hbond_distance_DA
_geom_hbond_angle_DHA
N1 H1N O1 7_665 0.86 2.10 2.938(3) 163.0

loop_
_geom_torsion_atom_site_label_1
_geom_torsion_atom_site_label_2
_geom_torsion_atom_site_label_3
_geom_torsion_atom_site_label_4
_geom_torsion
O1 C1 C2 C7 147.5(3)
N1 C1 C2 C7 -34.1(4)
O1 C1 C2 C3 -32.8(4)
N1 C1 C2 C3 145.6(2)
C7 C2 C3 C4 2.4(4)
C1 C2 C3 C4 -177.3(2)
C2 C3 C4 C5 -2.9(4)
C2 C3 C4 Cl1 176.50(19)
C3 C4 C5 C6 0.9(4)
Cl1 C4 C5 C6 -178.5(2)
C4 C5 C6 C7 1.5(5)
C3 C2 C7 C6 0.0(4)
C1 C2 C7 C6 179.7(2)
C5 C6 C7 C2 -2.0(4)
C13 C8 C9 C10 0.7(4)
N1 C8 C9 C10 -178.0(2)
C8 C9 C10 C11 -0.8(4)
C8 C9 C10 C14 179.8(2)
C9 C10 C11 C12 0.4(4)
C14 C10 C11 C12 179.8(3)
C10 C11 C12 C13 0.1(4)
C9 C8 C13 C12 -0.1(4)
N1 C8 C13 C12 178.6(2)
C11 C12 C13 C8 -0.3(4)
O1 C1 N1 C8 0.1(4)
C2 C1 N1 C8 -178.2(2)
C13 C8 N1 C1 136.5(3)
C9 C8 N1 C1 -44.7(4)

loop_
_cod_related_entry_id
_cod_related_entry_database
_cod_related_entry_code
1 ChemSpider 630572
